data_7037636
loop_
_publ_author_name
'M\"oller, F'
'Merz, K.'
'Herrmann, C.'
'Apfel, U.-P.'

_publ_section_title
;
 Bimetallic nickel complexes for selective CO2 carbon capture and
 sequestration.
;
_journal_issue 3
_journal_name_full 'Dalton transactions (Cambridge, England : 2003)'
_journal_page_first 904
_journal_page_last 907
_journal_paper_doi 10.1039/c5dt04267d
_journal_volume 45
_journal_year 2016
_chemical_formula_sum 'C42 H63 Cl3 N14 Ni2 O12'
_chemical_formula_weight 1179.83
_space_group_crystal_system triclinic
_space_group_IT_number 2
_space_group_name_Hall '-P 1'
_space_group_name_H-M_alt 'P -1'
_symmetry_space_group_name_Hall '-P 1'
_symmetry_space_group_name_H-M 'P -1'
_atom_sites_solution_hydrogens geom
_audit_creation_method SHELXL-2014/7
_audit_update_record
;
2015-12-07 deposited with the CCDC.
2015-12-08 downloaded from the CCDC.
;
_cell_angle_alpha 112.1643(18)
_cell_angle_beta 91.4575(18)
_cell_angle_gamma 94.8008(17)
_cell_formula_units_Z 2
_cell_length_a 11.1608(3)
_cell_length_b 15.0248(3)
_cell_length_c 16.3126(3)
_cell_measurement_reflns_used 10101
_cell_measurement_temperature 173(2)
_cell_measurement_theta_max 67.684
_cell_measurement_theta_min 3.192
_cell_volume 2519.60(10)
_computing_data_collection
;
CrysAlisPro, Agilent Technologies,
Version 1.171.37.34 (release 22-05-2014 CrysAlis171 .NET)
(compiled May 22 2014,16:03:01)
;
_computing_molecular_graphics 'Olex2 (Dolomanov et al., 2009)'
_computing_publication_material 'Olex2 (Dolomanov et al., 2009)'
_computing_structure_refinement 'SHELXL-2014/7 (Sheldrick, 2014)'
_computing_structure_solution 'Olex2 (Dolomanov et al., 2009)'
_diffrn_ambient_temperature 173(2)
_diffrn_measured_fraction_theta_full 1.000
_diffrn_measured_fraction_theta_max 0.985
_diffrn_measurement_device_type 'SuperNova, Single source at offset, Atlas'
_diffrn_radiation_type CuK\a
_diffrn_radiation_wavelength 1.54184
_diffrn_reflns_av_R_equivalents 0.0597
_diffrn_reflns_av_unetI/netI 0.0374
_diffrn_reflns_laue_measured_fraction_full 1.000
_diffrn_reflns_laue_measured_fraction_max 0.985
_diffrn_reflns_limit_h_max 13
_diffrn_reflns_limit_h_min -12
_diffrn_reflns_limit_k_max 18
_diffrn_reflns_limit_k_min -18
_diffrn_reflns_limit_l_max 20
_diffrn_reflns_limit_l_min -20
_diffrn_reflns_number 47338
_diffrn_reflns_point_group_measured_fraction_full 1.000
_diffrn_reflns_point_group_measured_fraction_max 0.985
_diffrn_reflns_theta_full 67.684
_diffrn_reflns_theta_max 74.271
_diffrn_reflns_theta_min 3.192
_exptl_absorpt_coefficient_mu 3.026
_exptl_crystal_colour green
_exptl_crystal_density_diffrn 1.555
_exptl_crystal_description needle
_exptl_crystal_F_000 1232
_exptl_crystal_size_max 0.130
_exptl_crystal_size_mid 0.120
_exptl_crystal_size_min 0.100
_refine_diff_density_max 1.323
_refine_diff_density_min -0.655
_refine_diff_density_rms 0.075
_refine_ls_extinction_method none
_refine_ls_goodness_of_fit_ref 1.027
_refine_ls_hydrogen_treatment constr
_refine_ls_matrix_type full
_refine_ls_number_parameters 714
_refine_ls_number_reflns 10101
_refine_ls_number_restraints 0
_refine_ls_restrained_S_all 1.027
_refine_ls_R_factor_all 0.0520
_refine_ls_R_factor_gt 0.0458
_refine_ls_shift/su_max 0.002
_refine_ls_shift/su_mean 0.000
_refine_ls_structure_factor_coef Fsqd
_refine_ls_weighting_details 'w=1/[\s^2^(Fo^2^)+(0.0653P)^2^+2.3875P] where P=(Fo^2^+2Fc^2^)/3'
_refine_ls_weighting_scheme calc
_refine_ls_wR_factor_gt 0.1199
_refine_ls_wR_factor_ref 0.1252
_reflns_Friedel_coverage 0.000
_reflns_number_gt 8943
_reflns_number_total 10101
_reflns_threshold_expression 'I > 2\s(I)'
_cod_data_source_file c5dt04267d2.cif
_cod_data_source_block added_by_encifer
_cod_depositor_comments 'Adding full bibliography for 7037633--7037638.cif.'
_cod_database_code 7037636
_shelx_shelxl_version_number 2014/7
_shelx_space_group_comment
;
The symmetry employed for this shelxl refinement is uniquely defined
by the following loop, which should always be used as a source of
symmetry information in preference to the above space-group names.
They are only intended as comments.
;
_shelx_estimated_absorpt_t_min 0.694
_shelx_estimated_absorpt_t_max 0.752

loop_
_space_group_symop_operation_xyz
'x, y, z'
'-x, -y, -z'

loop_
_atom_site_label
_atom_site_type_symbol
_atom_site_fract_x
_atom_site_fract_y
_atom_site_fract_z
_atom_site_U_iso_or_equiv
_atom_site_adp_type
_atom_site_occupancy
_atom_site_site_symmetry_order
_atom_site_calc_flag
_atom_site_refinement_flags_posn
_atom_site_refinement_flags_adp
_atom_site_refinement_flags_occupancy
_atom_site_disorder_assembly
_atom_site_disorder_group
Ni1 Ni 0.34107(4) 0.71920(3) 0.30362(2) 0.01950(10) Uani 1 1 d . . . . .
Ni2 Ni 0.25463(4) 0.27793(3) 0.16353(2) 0.02286(11) Uani 1 1 d . . . . .
N6 N 0.14533(19) 0.26552(14) 0.04432(12) 0.0243(4) Uani 1 1 d . . . . .
H6 H 0.2025 0.2933 0.0119 0.029 Uiso 1 1 calc R U . . .
N9 N 0.2414(2) 0.12767(14) 0.10170(13) 0.0266(4) Uani 1 1 d . . . . .
N11 N 0.23849(18) 0.73640(13) 0.20075(12) 0.0216(4) Uani 1 1 d . . . . .
H11 H 0.1592 0.7579 0.2236 0.026 Uiso 1 1 calc R U . . .
N12 N 0.4027(2) 0.25391(14) 0.23770(13) 0.0266(4) Uani 1 1 d . . . . .
H12 H 0.4748 0.2632 0.2056 0.032 Uiso 1 1 calc R U . . .
N13 N 0.30595(17) 0.49944(13) 0.23633(11) 0.0203(4) Uani 1 1 d . . . . .
N14 N 0.26968(19) 0.42247(14) 0.23056(13) 0.0261(4) Uani 1 1 d . . . . .
N15 N 0.34340(19) 0.57708(14) 0.24253(13) 0.0242(4) Uani 1 1 d . . . . .
N16 N 0.51134(18) 0.73118(13) 0.37063(12) 0.0212(4) Uani 1 1 d . . . . .
H16 H 0.5667 0.7036 0.3221 0.025 Uiso 1 1 calc R U . . .
N18 N 0.4011(2) 0.31007(15) 0.08963(13) 0.0272(4) Uani 1 1 d . . . . .
N20 N 0.22184(18) 0.74943(14) 0.40386(12) 0.0222(4) Uani 1 1 d . . . . .
H20 H 0.2664 0.7489 0.4576 0.027 Uiso 1 1 calc R U . . .
N21 N 0.37591(18) 0.87017(13) 0.34632(12) 0.0226(4) Uani 1 1 d . . . . .
C22 C 0.1200(2) 0.59357(17) 0.40345(15) 0.0242(5) Uani 1 1 d . . . . .
N24 N 0.1153(2) 0.25313(15) 0.23992(13) 0.0282(4) Uani 1 1 d . . . . .
H24 H 0.1538 0.2417 0.2906 0.034 Uiso 1 1 calc R U . . .
C25 C 0.1253(2) 0.48127(17) 0.08266(14) 0.0227(4) Uani 1 1 d . . . . .
H25 H 0.1994 0.4594 0.0595 0.027 Uiso 1 1 calc R U . . .
C27 C 0.1129(2) 0.58026(17) 0.11827(14) 0.0221(4) Uani 1 1 d . . . . .
C28 C 0.0793(2) 0.41875(18) 0.34947(16) 0.0271(5) Uani 1 1 d . . . . .
C29 C 0.5625(2) 0.57806(17) 0.38304(14) 0.0223(4) Uani 1 1 d . . . . .
C30 C 0.5302(2) 0.67947(17) 0.43167(14) 0.0240(5) Uani 1 1 d . . . . .
H30A H 0.4556 0.6769 0.4626 0.029 Uiso 1 1 calc R U . . .
H30B H 0.5954 0.7162 0.4770 0.029 Uiso 1 1 calc R U . . .
C32 C 0.4878(2) 0.49832(17) 0.38146(14) 0.0229(4) Uani 1 1 d . . . . .
H32 H 0.4148 0.5076 0.4109 0.027 Uiso 1 1 calc R U . . .
C33 C 0.6697(2) 0.56403(18) 0.33975(15) 0.0262(5) Uani 1 1 d . . . . .
H33 H 0.7212 0.6181 0.3407 0.031 Uiso 1 1 calc R U . . .
C34 C 0.4371(3) 0.31702(17) 0.33208(15) 0.0287(5) Uani 1 1 d . . . . .
H34A H 0.4788 0.2802 0.3613 0.034 Uiso 1 1 calc R U . . .
H34B H 0.3638 0.3382 0.3638 0.034 Uiso 1 1 calc R U . . .
C35 C 0.5088(2) 0.89103(16) 0.36161(15) 0.0249(5) Uani 1 1 d . . . . .
H35A H 0.5299 0.9611 0.3949 0.030 Uiso 1 1 calc R U . . .
H35B H 0.5463 0.8726 0.3039 0.030 Uiso 1 1 calc R U . . .
C36 C 0.0297(2) 0.41423(17) 0.08076(14) 0.0242(5) Uani 1 1 d . . . . .
C37 C 0.4715(2) 0.36429(18) 0.08018(15) 0.0266(5) Uani 1 1 d . . . . .
C38 C 0.0030(2) 0.61124(17) 0.15049(14) 0.0248(5) Uani 1 1 d . . . . .
H38 H -0.0070 0.6782 0.1732 0.030 Uiso 1 1 calc R U . . .
N39 N 1.0192(3) 0.8680(2) 0.22590(17) 0.0483(7) Uani 1 1 d . . . . .
C40 C 0.6269(2) 0.39180(18) 0.29446(15) 0.0275(5) Uani 1 1 d . . . . .
H40 H 0.6496 0.3285 0.2647 0.033 Uiso 1 1 calc R U . . .
C41 C 0.3087(2) 0.81811(16) 0.18774(15) 0.0249(5) Uani 1 1 d . . . . .
H41A H 0.2641 0.8374 0.1448 0.030 Uiso 1 1 calc R U . . .
H41B H 0.3873 0.7985 0.1641 0.030 Uiso 1 1 calc R U . . .
C42 C 0.5194(2) 0.40449(17) 0.33681(14) 0.0249(5) Uani 1 1 d . . . . .
C43 C 0.3138(2) 0.91229(17) 0.42964(15) 0.0267(5) Uani 1 1 d . . . . .
H43A H 0.2977 0.9792 0.4392 0.032 Uiso 1 1 calc R U . . .
H43B H 0.3658 0.9144 0.4805 0.032 Uiso 1 1 calc R U . . .
C44 C 0.7012(2) 0.47119(19) 0.29536(15) 0.0274(5) Uani 1 1 d . . . . .
H44 H 0.7738 0.4619 0.2655 0.033 Uiso 1 1 calc R U . . .
C45 C -0.0784(2) 0.44704(18) 0.11541(15) 0.0266(5) Uani 1 1 d . . . . .
H45 H -0.1433 0.4020 0.1155 0.032 Uiso 1 1 calc R U . . .
C46 C 0.0270(2) 0.32518(19) 0.27694(17) 0.0312(5) Uani 1 1 d . . . . .
H46A H -0.0389 0.2956 0.3008 0.037 Uiso 1 1 calc R U . . .
H46B H -0.0088 0.3402 0.2281 0.037 Uiso 1 1 calc R U . . .
C47 C 0.0737(2) 0.50574(18) 0.33793(15) 0.0251(5) Uani 1 1 d . . . . .
H47 H 0.0375 0.5051 0.2843 0.030 Uiso 1 1 calc R U . . .
C48 C 0.1062(2) 0.68647(17) 0.39062(15) 0.0250(5) Uani 1 1 d . . . . .
H48A H 0.0711 0.6709 0.3299 0.030 Uiso 1 1 calc R U . . .
H48B H 0.0488 0.7229 0.4328 0.030 Uiso 1 1 calc R U . . .
C50 C 0.1961(2) 0.85110(17) 0.42347(15) 0.0263(5) Uani 1 1 d . . . . .
H50A H 0.1564 0.8765 0.4802 0.032 Uiso 1 1 calc R U . . .
H50B H 0.1412 0.8534 0.3758 0.032 Uiso 1 1 calc R U . . .
C51 C 0.0496(3) 0.16014(19) 0.17990(18) 0.0344(6) Uani 1 1 d . . . . .
H51A H 0.0004 0.1712 0.1339 0.041 Uiso 1 1 calc R U . . .
H51B H -0.0056 0.1348 0.2144 0.041 Uiso 1 1 calc R U . . .
C52 C 0.5591(3) 0.4364(2) 0.07002(19) 0.0343(6) Uani 1 1 d . . . . .
H52A H 0.5600 0.4273 0.0073 0.051 Uiso 1 1 calc R U . . .
H52B H 0.6392 0.4293 0.0912 0.051 Uiso 1 1 calc R U . . .
H52C H 0.5369 0.5012 0.1047 0.051 Uiso 1 1 calc R U . . .
C53 C -0.0917(2) 0.54517(19) 0.14974(15) 0.0268(5) Uani 1 1 d . . . . .
H53 H -0.1659 0.5670 0.1727 0.032 Uiso 1 1 calc R U . . .
C54 C 0.3541(3) 0.09375(17) 0.12354(17) 0.0312(5) Uani 1 1 d . . . . .
H54A H 0.4182 0.1039 0.0862 0.037 Uiso 1 1 calc R U . . .
H54B H 0.3410 0.0238 0.1113 0.037 Uiso 1 1 calc R U . . .
N55 N 0.3422(3) 0.8428(2) 0.60413(17) 0.0451(6) Uani 1 1 d . . . . .
C56 C 0.5572(2) 0.83514(16) 0.41374(16) 0.0258(5) Uani 1 1 d . . . . .
H56A H 0.6464 0.8421 0.4162 0.031 Uiso 1 1 calc R U . . .
H56B H 0.5315 0.8617 0.4752 0.031 Uiso 1 1 calc R U . . .
C57 C 0.3927(3) 0.14946(17) 0.22111(17) 0.0306(5) Uani 1 1 d . . . . .
H57A H 0.3324 0.1347 0.2589 0.037 Uiso 1 1 calc R U . . .
H57B H 0.4713 0.1309 0.2353 0.037 Uiso 1 1 calc R U . . .
C58 C 0.1725(2) 0.59349(18) 0.48181(15) 0.0294(5) Uani 1 1 d . . . . .
H58 H 0.2045 0.6527 0.5272 0.035 Uiso 1 1 calc R U . . .
C59 C 0.1781(3) 0.5074(2) 0.49379(16) 0.0338(6) Uani 1 1 d . . . . .
H59 H 0.2147 0.5080 0.5473 0.041 Uiso 1 1 calc R U . . .
C60 C 0.1281(3) 0.16018(17) -0.01375(16) 0.0304(5) Uani 1 1 d . . . . .
H60A H 0.1275 0.1527 -0.0767 0.036 Uiso 1 1 calc R U . . .
H60B H 0.0492 0.1318 -0.0038 0.036 Uiso 1 1 calc R U . . .
C61 C 0.2262(3) 0.10643(17) 0.00487(16) 0.0308(5) Uani 1 1 d . . . . .
H61A H 0.2058 0.0362 -0.0279 0.037 Uiso 1 1 calc R U . . .
H61B H 0.3029 0.1256 -0.0161 0.037 Uiso 1 1 calc R U . . .
C62 C 0.1307(3) 0.41972(19) 0.42821(16) 0.0314(5) Uani 1 1 d . . . . .
H62 H 0.1336 0.3612 0.4375 0.038 Uiso 1 1 calc R U . . .
C63 C 0.2151(2) 0.65134(16) 0.11535(14) 0.0233(5) Uani 1 1 d . . . . .
H63A H 0.2891 0.6180 0.1008 0.028 Uiso 1 1 calc R U . . .
H63B H 0.1957 0.6742 0.0675 0.028 Uiso 1 1 calc R U . . .
C64 C 0.3076(3) 0.8868(2) 0.6702(2) 0.0392(6) Uani 1 1 d . . . . .
C65 C 0.3281(2) 0.90227(16) 0.27701(15) 0.0265(5) Uani 1 1 d . . . . .
H65A H 0.3856 0.9535 0.2719 0.032 Uiso 1 1 calc R U . . .
H65B H 0.2508 0.9297 0.2946 0.032 Uiso 1 1 calc R U . . .
C66 C 0.0318(2) 0.30606(17) 0.03580(16) 0.0285(5) Uani 1 1 d . . . . .
H66A H -0.0324 0.2748 0.0596 0.034 Uiso 1 1 calc R U . . .
H66B H 0.0105 0.2875 -0.0282 0.034 Uiso 1 1 calc R U . . .
C67 C 0.1363(3) 0.08626(18) 0.13563(17) 0.0339(6) Uani 1 1 d . . . . .
H67A H 0.1663 0.0602 0.1788 0.041 Uiso 1 1 calc R U . . .
H67B H 0.0926 0.0320 0.0856 0.041 Uiso 1 1 calc R U . . .
C69 C 0.9565(3) 0.8947(2) 0.2790(2) 0.0429(7) Uani 1 1 d . . . . .
C72 C 0.2629(5) 0.9439(3) 0.7562(3) 0.0758(14) Uani 1 1 d . . . . .
H72A H 0.1828 0.9619 0.7470 0.114 Uiso 1 1 calc R U . . .
H72B H 0.3182 1.0024 0.7858 0.114 Uiso 1 1 calc R U . . .
H72C H 0.2580 0.9054 0.7932 0.114 Uiso 1 1 calc R U . . .
C73 C 0.8722(4) 0.9245(3) 0.3512(2) 0.0589(9) Uani 1 1 d . . . . .
H73A H 0.7895 0.9006 0.3264 0.088 Uiso 1 1 calc R U . . .
H73B H 0.8793 0.9951 0.3795 0.088 Uiso 1 1 calc R U . . .
H73C H 0.8922 0.8974 0.3953 0.088 Uiso 1 1 calc R U . . .
Cl1 Cl 0.34562(5) 0.27913(4) 0.84078(3) 0.02585(13) Uani 1 1 d . . . . .
Cl2 Cl 0.12237(10) 0.14945(8) 0.43204(7) 0.0272(2) Uani 0.85 1 d . . P A 1
Cl3 Cl 0.2778(4) 0.8163(4) 0.9323(4) 0.0246(6) Uani 0.5 1 d . . P B 1
O5 O 0.27961(19) 0.27264(16) 0.76146(12) 0.0404(5) Uani 1 1 d . . . . .
O7 O 0.46870(18) 0.31591(14) 0.83679(14) 0.0383(4) Uani 1 1 d . . . . .
O8 O 0.29386(19) 0.34421(15) 0.91748(12) 0.0363(4) Uani 1 1 d . . . . .
O9 O 0.2026(2) 0.87501(14) 0.98859(16) 0.0458(5) Uani 1 1 d . . . . .
O10 O 0.0057(2) 0.16634(17) 0.40003(15) 0.0473(5) Uani 1 1 d . . . . .
O1 O 0.3445(2) 0.18543(15) 0.84457(15) 0.0446(5) Uani 1 1 d . . . . .
O2 O 0.1161(3) 0.0569(2) 0.4377(2) 0.0510(7) Uani 0.85 1 d . . P A 1
O3 O 0.1519(2) 0.22155(19) 0.51916(17) 0.0463(6) Uani 0.85 1 d . . P A 1
O6 O 0.2120(3) 0.1624(3) 0.3771(2) 0.0866(11) Uani 1 1 d . . . . .
O4 O 0.3073(3) 0.7388(2) 0.9548(3) 0.0787(10) Uani 1 1 d . . . . .
O11 O 0.2127(3) 0.7675(3) 0.8485(2) 0.0351(8) Uani 0.5 1 d . . P B 1
O12 O 0.3807(4) 0.8782(4) 0.9248(4) 0.0492(11) Uani 0.5 1 d . . P B 1
Cl4 Cl 0.3075(4) 0.8250(4) 0.9454(4) 0.0333(9) Uani 0.5 1 d . . P B 2
O13 O 0.4108(5) 0.8651(4) 1.0104(3) 0.0597(13) Uani 0.5 1 d . . P B 2
O14 O 0.3458(7) 0.8345(6) 0.8674(4) 0.080(2) Uani 0.5 1 d . . P B 2
Cl5 Cl 0.0920(7) 0.1285(5) 0.3989(5) 0.0373(15) Uani 0.15 1 d . . P A 2
O16 O 0.100(2) 0.0541(13) 0.3152(13) 0.084(7) Uani 0.15 1 d . . P A 2
O15A O 0.124(4) 0.121(3) 0.483(3) 0.063(10) Uiso 0.075 1 d . . P A 2
O15B O 0.082(2) 0.089(2) 0.4644(18) 0.021(5) Uiso 0.075 1 d . . P A 2

loop_
_atom_site_aniso_label
_atom_site_aniso_U_11
_atom_site_aniso_U_22
_atom_site_aniso_U_33
_atom_site_aniso_U_23
_atom_site_aniso_U_13
_atom_site_aniso_U_12
Ni1 0.0250(2) 0.01694(18) 0.01407(18) 0.00338(14) 0.00031(14) 0.00110(14)
Ni2 0.0323(2) 0.01801(19) 0.01629(19) 0.00509(15) 0.00189(15) -0.00156(15)
N6 0.0307(11) 0.0212(9) 0.0175(9) 0.0039(7) 0.0018(7) 0.0001(8)
N9 0.0381(12) 0.0196(9) 0.0194(9) 0.0053(7) 0.0025(8) -0.0018(8)
N11 0.0262(10) 0.0214(9) 0.0154(8) 0.0053(7) 0.0016(7) 0.0018(7)
N12 0.0404(12) 0.0202(9) 0.0189(9) 0.0079(7) 0.0012(8) -0.0003(8)
N13 0.0236(10) 0.0200(10) 0.0138(8) 0.0024(7) 0.0018(7) 0.0025(7)
N14 0.0319(11) 0.0201(10) 0.0233(9) 0.0054(7) 0.0046(8) -0.0010(8)
N15 0.0310(11) 0.0190(9) 0.0202(9) 0.0052(7) -0.0009(8) -0.0001(8)
N16 0.0250(10) 0.0186(9) 0.0169(8) 0.0040(7) -0.0010(7) -0.0007(7)
N18 0.0315(11) 0.0298(10) 0.0222(9) 0.0123(8) 0.0026(8) 0.0018(9)
N20 0.0250(10) 0.0218(9) 0.0175(8) 0.0049(7) 0.0011(7) 0.0026(7)
N21 0.0294(10) 0.0184(9) 0.0179(9) 0.0050(7) 0.0009(7) 0.0016(7)
C22 0.0253(12) 0.0274(11) 0.0186(10) 0.0071(9) 0.0068(8) 0.0021(9)
N24 0.0372(12) 0.0227(9) 0.0207(9) 0.0051(8) 0.0037(8) -0.0050(8)
C25 0.0241(11) 0.0260(11) 0.0147(9) 0.0040(8) -0.0011(8) 0.0038(9)
C27 0.0264(12) 0.0260(11) 0.0121(9) 0.0055(8) -0.0012(8) 0.0024(9)
C28 0.0290(12) 0.0283(12) 0.0203(11) 0.0057(9) 0.0071(9) -0.0013(9)
C29 0.0269(12) 0.0262(11) 0.0142(9) 0.0078(8) -0.0020(8) 0.0038(9)
C30 0.0310(12) 0.0244(11) 0.0157(10) 0.0066(8) 0.0004(8) 0.0026(9)
C32 0.0275(12) 0.0265(11) 0.0149(10) 0.0082(8) 0.0012(8) 0.0032(9)
C33 0.0284(12) 0.0306(12) 0.0210(10) 0.0120(9) 0.0004(9) 0.0020(9)
C34 0.0429(15) 0.0251(11) 0.0184(11) 0.0091(9) 0.0009(10) 0.0003(10)
C35 0.0303(12) 0.0184(10) 0.0225(10) 0.0048(8) 0.0000(9) -0.0021(9)
C36 0.0276(12) 0.0265(11) 0.0151(10) 0.0050(8) -0.0030(8) -0.0003(9)
C37 0.0336(13) 0.0282(12) 0.0184(10) 0.0082(9) 0.0021(9) 0.0080(10)
C38 0.0307(12) 0.0263(11) 0.0163(10) 0.0062(9) 0.0003(9) 0.0059(9)
N39 0.0447(15) 0.0559(16) 0.0324(13) 0.0000(11) -0.0011(11) 0.0228(13)
C40 0.0364(13) 0.0261(11) 0.0170(10) 0.0042(9) -0.0011(9) 0.0067(10)
C41 0.0338(13) 0.0216(10) 0.0202(10) 0.0091(9) 0.0010(9) 0.0026(9)
C42 0.0343(13) 0.0244(11) 0.0149(10) 0.0070(8) -0.0029(9) 0.0004(9)
C43 0.0356(13) 0.0207(10) 0.0195(10) 0.0027(8) 0.0023(9) 0.0027(9)
C44 0.0270(12) 0.0350(13) 0.0203(10) 0.0098(9) 0.0023(9) 0.0070(10)
C45 0.0264(12) 0.0330(12) 0.0191(10) 0.0093(9) -0.0015(9) -0.0010(9)
C46 0.0330(13) 0.0294(12) 0.0252(12) 0.0051(10) 0.0045(10) -0.0044(10)
C47 0.0240(11) 0.0314(12) 0.0177(10) 0.0072(9) 0.0043(8) 0.0011(9)
C48 0.0250(12) 0.0278(11) 0.0202(10) 0.0070(9) 0.0036(8) 0.0013(9)
C50 0.0324(13) 0.0223(11) 0.0213(11) 0.0043(9) 0.0047(9) 0.0060(9)
C51 0.0420(15) 0.0257(12) 0.0277(12) 0.0037(10) 0.0074(11) -0.0103(11)
C52 0.0343(14) 0.0343(13) 0.0383(14) 0.0185(11) 0.0059(11) 0.0012(11)
C53 0.0245(12) 0.0356(13) 0.0199(10) 0.0095(9) 0.0009(9) 0.0054(10)
C54 0.0466(15) 0.0197(11) 0.0271(12) 0.0089(9) 0.0030(10) 0.0024(10)
N55 0.0563(17) 0.0460(14) 0.0310(13) 0.0124(11) -0.0016(11) 0.0068(12)
C56 0.0296(12) 0.0206(11) 0.0226(11) 0.0041(9) -0.0026(9) -0.0016(9)
C57 0.0448(15) 0.0207(11) 0.0274(12) 0.0110(9) 0.0006(10) 0.0010(10)
C58 0.0380(14) 0.0287(12) 0.0171(10) 0.0046(9) 0.0032(9) -0.0020(10)
C59 0.0483(16) 0.0342(13) 0.0191(11) 0.0110(10) 0.0006(10) 0.0005(11)
C60 0.0419(15) 0.0238(11) 0.0187(10) 0.0014(9) 0.0000(10) -0.0007(10)
C61 0.0484(16) 0.0202(11) 0.0189(11) 0.0024(9) 0.0030(10) 0.0011(10)
C62 0.0452(15) 0.0281(12) 0.0212(11) 0.0103(10) 0.0063(10) -0.0008(11)
C63 0.0297(12) 0.0250(11) 0.0127(9) 0.0044(8) 0.0002(8) 0.0028(9)
C64 0.0428(16) 0.0384(14) 0.0378(16) 0.0169(13) 0.0035(12) -0.0007(12)
C65 0.0364(13) 0.0199(10) 0.0232(11) 0.0083(9) -0.0003(9) 0.0025(9)
C66 0.0288(13) 0.0258(12) 0.0238(11) 0.0029(9) -0.0033(9) -0.0026(9)
C67 0.0461(16) 0.0227(11) 0.0280(12) 0.0060(10) 0.0066(11) -0.0073(11)
C69 0.0432(17) 0.0468(16) 0.0381(15) 0.0160(13) -0.0054(13) 0.0046(13)
C72 0.094(3) 0.058(2) 0.065(3) 0.010(2) 0.043(2) 0.004(2)
C73 0.052(2) 0.069(2) 0.0409(17) 0.0055(16) 0.0045(15) 0.0006(18)
Cl1 0.0308(3) 0.0265(3) 0.0201(2) 0.0084(2) 0.0035(2) 0.0037(2)
Cl2 0.0310(5) 0.0253(5) 0.0289(5) 0.0134(4) 0.0089(4) 0.0054(4)
Cl3 0.0216(14) 0.0262(13) 0.0255(14) 0.0099(11) 0.0019(9) -0.0014(10)
O5 0.0419(11) 0.0537(12) 0.0233(9) 0.0115(8) -0.0006(8) 0.0093(9)
O7 0.0325(10) 0.0324(9) 0.0432(11) 0.0071(8) 0.0075(8) 0.0000(8)
O8 0.0455(11) 0.0416(10) 0.0227(8) 0.0105(8) 0.0109(8) 0.0158(9)
O9 0.0402(12) 0.0265(9) 0.0597(14) 0.0041(9) 0.0036(10) 0.0035(8)
O10 0.0480(13) 0.0528(13) 0.0406(12) 0.0176(10) -0.0046(10) 0.0048(11)
O1 0.0646(14) 0.0301(10) 0.0429(11) 0.0182(9) 0.0111(10) 0.0030(9)
O2 0.0630(19) 0.0319(14) 0.0624(19) 0.0227(14) -0.0071(16) 0.0081(14)
O3 0.0427(14) 0.0456(14) 0.0400(13) 0.0040(11) -0.0037(11) 0.0086(11)
O6 0.0600(18) 0.144(3) 0.085(2) 0.074(2) 0.0332(16) 0.0147(19)
O4 0.082(2) 0.0651(17) 0.122(3) 0.0627(19) 0.053(2) 0.0390(16)
O11 0.032(2) 0.044(2) 0.0199(16) 0.0020(15) -0.0014(14) 0.0044(16)
O12 0.032(2) 0.062(3) 0.056(3) 0.029(3) 0.007(2) -0.018(2)
Cl4 0.045(3) 0.0217(10) 0.0301(18) 0.0066(11) 0.0138(16) 0.0001(17)
O13 0.050(3) 0.079(4) 0.048(3) 0.022(3) 0.004(2) 0.006(3)
O14 0.084(5) 0.109(5) 0.051(3) 0.038(4) 0.017(3) -0.018(4)
Cl5 0.042(4) 0.029(3) 0.032(3) 0.003(3) 0.006(3) 0.002(2)
O16 0.14(2) 0.043(9) 0.048(10) -0.015(8) 0.025(11) 0.042(11)

loop_
_atom_type_symbol
_atom_type_description
_atom_type_scat_dispersion_real
_atom_type_scat_dispersion_imag
_atom_type_scat_source
C C 0.0181 0.0091 'International Tables Vol C Tables 4.2.6.8 and 6.1.1.4'
H H 0.0000 0.0000 'International Tables Vol C Tables 4.2.6.8 and 6.1.1.4'
Cl Cl 0.3639 0.7018 'International Tables Vol C Tables 4.2.6.8 and 6.1.1.4'
N N 0.0311 0.0180 'International Tables Vol C Tables 4.2.6.8 and 6.1.1.4'
Ni Ni -3.0029 0.5091 'International Tables Vol C Tables 4.2.6.8 and 6.1.1.4'
O O 0.0492 0.0322 'International Tables Vol C Tables 4.2.6.8 and 6.1.1.4'

loop_
_geom_angle_atom_site_label_1
_geom_angle_atom_site_label_2
_geom_angle_atom_site_label_3
_geom_angle
N15 Ni1 N20 110.12(8)
N15 Ni1 N21 164.78(8)
N20 Ni1 N21 85.02(8)
N15 Ni1 N11 95.42(8)
N20 Ni1 N11 102.00(8)
N21 Ni1 N11 82.43(7)
N15 Ni1 N16 91.21(8)
N20 Ni1 N16 103.79(7)
N21 Ni1 N16 83.39(8)
N11 Ni1 N16 149.24(8)
N14 Ni2 N9 176.45(8)
N14 Ni2 N24 93.35(8)
N9 Ni2 N24 84.80(8)
N14 Ni2 N12 94.90(8)
N9 Ni2 N12 82.36(8)
N24 Ni2 N12 97.42(8)
N14 Ni2 N18 84.15(8)
N9 Ni2 N18 97.64(8)
N24 Ni2 N18 177.32(8)
N12 Ni2 N18 81.85(8)
N14 Ni2 N6 100.33(8)
N9 Ni2 N6 82.97(8)
N24 Ni2 N6 99.16(8)
N12 Ni2 N6 156.70(8)
N18 Ni2 N6 82.28(8)
C66 N6 C60 106.90(19)
C66 N6 Ni2 130.46(15)
C60 N6 Ni2 106.51(15)
C66 N6 H6 103.3
C60 N6 H6 103.3
Ni2 N6 H6 103.3
C54 N9 C61 111.2(2)
C54 N9 C67 110.1(2)
C61 N9 C67 112.8(2)
C54 N9 Ni2 108.52(15)
C61 N9 Ni2 105.38(14)
C67 N9 Ni2 108.61(15)
C41 N11 C63 111.11(17)
C41 N11 Ni1 102.91(13)
C63 N11 Ni1 117.67(14)
C41 N11 H11 108.3
C63 N11 H11 108.3
Ni1 N11 H11 108.3
C57 N12 C34 113.26(18)
C57 N12 Ni2 107.51(15)
C34 N12 Ni2 122.66(16)
C57 N12 H12 103.7
C34 N12 H12 103.7
Ni2 N12 H12 103.7
N14 N13 N15 179.4(3)
N13 N14 Ni2 149.83(18)
N13 N15 Ni1 148.05(18)
C56 N16 C30 110.98(17)
C56 N16 Ni1 108.92(14)
C30 N16 Ni1 121.56(15)
C56 N16 H16 104.6
C30 N16 H16 104.6
Ni1 N16 H16 104.6
C37 N18 Ni2 149.8(2)
C50 N20 C48 109.74(18)
C50 N20 Ni1 105.09(14)
C48 N20 Ni1 119.89(14)
C50 N20 H20 107.2
C48 N20 H20 107.2
Ni1 N20 H20 107.2
C43 N21 C35 111.80(18)
C43 N21 C65 110.78(19)
C35 N21 C65 112.15(19)
C43 N21 Ni1 106.63(14)
C35 N21 Ni1 105.69(13)
C65 N21 Ni1 109.49(14)
C58 C22 C47 118.7(2)
C58 C22 C48 121.4(2)
C47 C22 C48 119.8(2)
C51 N24 C46 109.1(2)
C51 N24 Ni2 103.63(15)
C46 N24 Ni2 121.02(16)
C51 N24 H24 107.5
C46 N24 H24 107.5
Ni2 N24 H24 107.5
C36 C25 C27 120.6(2)
C36 C25 H25 119.7
C27 C25 H25 119.7
C38 C27 C25 119.2(2)
C38 C27 C63 120.9(2)
C25 C27 C63 119.8(2)
C62 C28 C47 119.4(2)
C62 C28 C46 121.0(2)
C47 C28 C46 119.6(2)
C32 C29 C33 119.5(2)
C32 C29 C30 121.1(2)
C33 C29 C30 119.4(2)
N16 C30 C29 112.25(18)
N16 C30 H30A 109.2
C29 C30 H30A 109.2
N16 C30 H30B 109.2
C29 C30 H30B 109.2
H30A C30 H30B 107.9
C29 C32 C42 120.6(2)
C29 C32 H32 119.7
C42 C32 H32 119.7
C44 C33 C29 120.1(2)
C44 C33 H33 120.0
C29 C33 H33 120.0
N12 C34 C42 110.05(19)
N12 C34 H34A 109.6
C42 C34 H34A 109.6
N12 C34 H34B 109.6
C42 C34 H34B 109.6
H34A C34 H34B 108.2
N21 C35 C56 110.32(19)
N21 C35 H35A 109.6
C56 C35 H35A 109.6
N21 C35 H35B 109.6
C56 C35 H35B 109.6
H35A C35 H35B 108.1
C45 C36 C25 119.2(2)
C45 C36 C66 116.8(2)
C25 C36 C66 123.8(2)
N18 C37 C52 178.0(3)
C53 C38 C27 120.5(2)
C53 C38 H38 119.7
C27 C38 H38 119.7
C44 C40 C42 120.4(2)
C44 C40 H40 119.8
C42 C40 H40 119.8
N11 C41 C65 108.21(18)
N11 C41 H41A 110.1
C65 C41 H41A 110.1
N11 C41 H41B 110.1
C65 C41 H41B 110.1
H41A C41 H41B 108.4
C40 C42 C32 119.2(2)
C40 C42 C34 119.7(2)
C32 C42 C34 121.1(2)
N21 C43 C50 109.39(18)
N21 C43 H43A 109.8
C50 C43 H43A 109.8
N21 C43 H43B 109.8
C50 C43 H43B 109.8
H43A C43 H43B 108.2
C33 C44 C40 120.3(2)
C33 C44 H44 119.8
C40 C44 H44 119.8
C53 C45 C36 120.4(2)
C53 C45 H45 119.8
C36 C45 H45 119.8
N24 C46 C28 114.6(2)
N24 C46 H46A 108.6
C28 C46 H46A 108.6
N24 C46 H46B 108.6
C28 C46 H46B 108.6
H46A C46 H46B 107.6
C22 C47 C28 121.4(2)
C22 C47 H47 119.3
C28 C47 H47 119.3
N20 C48 C22 113.7(2)
N20 C48 H48A 108.8
C22 C48 H48A 108.8
N20 C48 H48B 108.8
C22 C48 H48B 108.8
H48A C48 H48B 107.7
N20 C50 C43 108.9(2)
N20 C50 H50A 109.9
C43 C50 H50A 109.9
N20 C50 H50B 109.9
C43 C50 H50B 109.9
H50A C50 H50B 108.3
N24 C51 C67 111.2(2)
N24 C51 H51A 109.4
C67 C51 H51A 109.4
N24 C51 H51B 109.4
C67 C51 H51B 109.4
H51A C51 H51B 108.0
C37 C52 H52A 109.5
C37 C52 H52B 109.5
H52A C52 H52B 109.5
C37 C52 H52C 109.5
H52A C52 H52C 109.5
H52B C52 H52C 109.5
C38 C53 C45 120.1(2)
C38 C53 H53 120.0
C45 C53 H53 120.0
N9 C54 C57 109.5(2)
N9 C54 H54A 109.8
C57 C54 H54A 109.8
N9 C54 H54B 109.8
C57 C54 H54B 109.8
H54A C54 H54B 108.2
N16 C56 C35 109.90(18)
N16 C56 H56A 109.7
C35 C56 H56A 109.7
N16 C56 H56B 109.7
C35 C56 H56B 109.7
H56A C56 H56B 108.2
N12 C57 C54 107.88(19)
N12 C57 H57A 110.1
C54 C57 H57A 110.1
N12 C57 H57B 110.1
C54 C57 H57B 110.1
H57A C57 H57B 108.4
C59 C58 C22 120.2(2)
C59 C58 H58 119.9
C22 C58 H58 119.9
C58 C59 C62 120.8(2)
C58 C59 H59 119.6
C62 C59 H59 119.6
N6 C60 C61 111.7(2)
N6 C60 H60A 109.3
C61 C60 H60A 109.3
N6 C60 H60B 109.3
C61 C60 H60B 109.3
H60A C60 H60B 107.9
N9 C61 C60 110.6(2)
N9 C61 H61A 109.5
C60 C61 H61A 109.5
N9 C61 H61B 109.5
C60 C61 H61B 109.5
H61A C61 H61B 108.1
C28 C62 C59 119.5(2)
C28 C62 H62 120.2
C59 C62 H62 120.2
N11 C63 C27 112.80(18)
N11 C63 H63A 109.0
C27 C63 H63A 109.0
N11 C63 H63B 109.0
C27 C63 H63B 109.0
H63A C63 H63B 107.8
N55 C64 C72 179.8(4)
N21 C65 C41 110.77(18)
N21 C65 H65A 109.5
C41 C65 H65A 109.5
N21 C65 H65B 109.5
C41 C65 H65B 109.5
H65A C65 H65B 108.1
N6 C66 C36 117.51(19)
N6 C66 H66A 107.9
C36 C66 H66A 107.9
N6 C66 H66B 107.9
C36 C66 H66B 107.9
H66A C66 H66B 107.2
N9 C67 C51 112.7(2)
N9 C67 H67A 109.1
C51 C67 H67A 109.1
N9 C67 H67B 109.1
C51 C67 H67B 109.1
H67A C67 H67B 107.8
N39 C69 C73 176.2(4)
C64 C72 H72A 109.5
C64 C72 H72B 109.5
H72A C72 H72B 109.5
C64 C72 H72C 109.5
H72A C72 H72C 109.5
H72B C72 H72C 109.5
C69 C73 H73A 109.5
C69 C73 H73B 109.5
H73A C73 H73B 109.5
C69 C73 H73C 109.5
H73A C73 H73C 109.5
H73B C73 H73C 109.5
O1 Cl1 O8 110.38(12)
O1 Cl1 O5 110.00(14)
O8 Cl1 O5 109.95(12)
O1 Cl1 O7 109.33(13)
O8 Cl1 O7 109.70(12)
O5 Cl1 O7 107.43(13)
O6 Cl2 O2 113.1(2)
O6 Cl2 O3 107.2(2)
O2 Cl2 O3 108.36(19)
O6 Cl2 O10 109.11(18)
O2 Cl2 O10 110.77(18)
O3 Cl2 O10 108.16(15)
O9 Cl3 O4 114.2(5)
O9 Cl3 O11 107.7(3)
O4 Cl3 O11 102.0(4)
O9 Cl3 O12 107.1(5)
O4 Cl3 O12 114.7(4)
O11 Cl3 O12 110.9(5)
O4 Cl4 O14 120.3(6)
O4 Cl4 O13 90.5(4)
O14 Cl4 O13 105.4(5)
O4 Cl4 O9 109.8(4)
O14 Cl4 O9 119.3(5)
O13 Cl4 O9 106.3(4)
O10 Cl5 O15B 106.0(12)
O10 Cl5 O16 110.6(12)
O15B Cl5 O16 109.8(17)
O10 Cl5 O15A 113.4(18)
O15B Cl5 O15A 25.3(17)
O16 Cl5 O15A 124(2)
O10 Cl5 O6 124.1(6)
O15B Cl5 O6 121.2(12)
O16 Cl5 O6 81.4(12)
O15A Cl5 O6 100(2)
O15B O15A Cl5 74(5)
O15A O15B Cl5 81(5)

loop_
_geom_bond_atom_site_label_1
_geom_bond_atom_site_label_2
_geom_bond_distance
Ni1 N15 1.9895(19)
Ni1 N20 2.074(2)
Ni1 N21 2.1043(19)
Ni1 N11 2.1149(19)
Ni1 N16 2.1278(19)
Ni2 N14 2.019(2)
Ni2 N9 2.087(2)
Ni2 N24 2.112(2)
Ni2 N12 2.157(2)
Ni2 N18 2.183(2)
Ni2 N6 2.207(2)
N6 C66 1.477(3)
N6 C60 1.499(3)
N6 H6 1.0000
N9 C54 1.479(4)
N9 C61 1.491(3)
N9 C67 1.497(3)
N11 C41 1.487(3)
N11 C63 1.492(3)
N11 H11 1.0000
N12 C57 1.482(3)
N12 C34 1.491(3)
N12 H12 1.0000
N13 N14 1.161(3)
N13 N15 1.172(3)
N16 C56 1.488(3)
N16 C30 1.497(3)
N16 H16 1.0000
N18 C37 1.139(3)
N20 C50 1.493(3)
N20 C48 1.495(3)
N20 H20 1.0000
N21 C43 1.483(3)
N21 C35 1.485(3)
N21 C65 1.490(3)
C22 C58 1.393(3)
C22 C47 1.394(3)
C22 C48 1.507(3)
N24 C51 1.486(3)
N24 C46 1.491(3)
N24 H24 1.0000
C25 C36 1.396(3)
C25 C27 1.398(3)
C25 H25 0.9500
C27 C38 1.393(3)
C27 C63 1.510(3)
C28 C62 1.388(4)
C28 C47 1.395(4)
C28 C46 1.513(3)
C29 C32 1.393(3)
C29 C33 1.396(4)
C29 C30 1.509(3)
C30 H30A 0.9900
C30 H30B 0.9900
C32 C42 1.401(3)
C32 H32 0.9500
C33 C44 1.388(4)
C33 H33 0.9500
C34 C42 1.515(3)
C34 H34A 0.9900
C34 H34B 0.9900
C35 C56 1.520(3)
C35 H35A 0.9900
C35 H35B 0.9900
C36 C45 1.393(4)
C36 C66 1.512(3)
C37 C52 1.457(4)
C38 C53 1.385(4)
C38 H38 0.9500
N39 C69 1.103(4)
C40 C44 1.390(4)
C40 C42 1.390(4)
C40 H40 0.9500
C41 C65 1.522(3)
C41 H41A 0.9900
C41 H41B 0.9900
C43 C50 1.518(4)
C43 H43A 0.9900
C43 H43B 0.9900
C44 H44 0.9500
C45 C53 1.388(4)
C45 H45 0.9500
C46 H46A 0.9900
C46 H46B 0.9900
C47 H47 0.9500
C48 H48A 0.9900
C48 H48B 0.9900
C50 H50A 0.9900
C50 H50B 0.9900
C51 C67 1.517(4)
C51 H51A 0.9900
C51 H51B 0.9900
C52 H52A 0.9800
C52 H52B 0.9800
C52 H52C 0.9800
C53 H53 0.9500
C54 C57 1.523(3)
C54 H54A 0.9900
C54 H54B 0.9900
N55 C64 1.128(4)
C56 H56A 0.9900
C56 H56B 0.9900
C57 H57A 0.9900
C57 H57B 0.9900
C58 C59 1.385(4)
C58 H58 0.9500
C59 C62 1.397(4)
C59 H59 0.9500
C60 C61 1.503(4)
C60 H60A 0.9900
C60 H60B 0.9900
C61 H61A 0.9900
C61 H61B 0.9900
C62 H62 0.9500
C63 H63A 0.9900
C63 H63B 0.9900
C64 C72 1.467(5)
C65 H65A 0.9900
C65 H65B 0.9900
C66 H66A 0.9900
C66 H66B 0.9900
C67 H67A 0.9900
C67 H67B 0.9900
C69 C73 1.483(5)
C72 H72A 0.9800
C72 H72B 0.9800
C72 H72C 0.9800
C73 H73A 0.9800
C73 H73B 0.9800
C73 H73C 0.9800
Cl1 O1 1.431(2)
Cl1 O8 1.4365(19)
Cl1 O5 1.4391(19)
Cl1 O7 1.450(2)
Cl2 O6 1.410(3)
Cl2 O2 1.425(3)
Cl2 O3 1.434(3)
Cl2 O10 1.467(2)
Cl3 O9 1.370(7)
Cl3 O4 1.408(7)
Cl3 O11 1.427(5)
Cl3 O12 1.453(7)
O9 Cl4 1.490(6)
O10 Cl5 1.155(8)
O6 Cl5 1.492(8)
O4 Cl4 1.361(7)
Cl4 O14 1.407(9)
Cl4 O13 1.469(6)
Cl5 O15B 1.41(3)
Cl5 O16 1.411(16)
Cl5 O15A 1.45(4)
O15A O15B 0.63(4)

loop_
_geom_torsion_atom_site_label_1
_geom_torsion_atom_site_label_2
_geom_torsion_atom_site_label_3
_geom_torsion_atom_site_label_4
_geom_torsion
C36 C25 C27 C38 -1.2(3)
C36 C25 C27 C63 -176.79(19)
C56 N16 C30 C29 -143.2(2)
Ni1 N16 C30 C29 86.7(2)
C32 C29 C30 N16 -117.1(2)
C33 C29 C30 N16 63.6(3)
C33 C29 C32 C42 -0.1(3)
C30 C29 C32 C42 -179.36(19)
C32 C29 C33 C44 0.2(3)
C30 C29 C33 C44 179.5(2)
C57 N12 C34 C42 143.7(2)
Ni2 N12 C34 C42 -84.6(2)
C43 N21 C35 C56 69.5(2)
C65 N21 C35 C56 -165.34(18)
Ni1 N21 C35 C56 -46.1(2)
C27 C25 C36 C45 -0.4(3)
C27 C25 C36 C66 174.0(2)
C25 C27 C38 C53 1.9(3)
C63 C27 C38 C53 177.5(2)
C63 N11 C41 C65 179.46(19)
Ni1 N11 C41 C65 -53.7(2)
C44 C40 C42 C32 -0.9(3)
C44 C40 C42 C34 177.6(2)
C29 C32 C42 C40 0.4(3)
C29 C32 C42 C34 -178.0(2)
N12 C34 C42 C40 -57.6(3)
N12 C34 C42 C32 120.9(2)
C35 N21 C43 C50 -150.94(19)
C65 N21 C43 C50 83.2(2)
Ni1 N21 C43 C50 -35.9(2)
C29 C33 C44 C40 -0.6(3)
C42 C40 C44 C33 1.0(3)
C25 C36 C45 C53 1.3(3)
C66 C36 C45 C53 -173.5(2)
C51 N24 C46 C28 171.5(2)
Ni2 N24 C46 C28 -68.6(3)
C62 C28 C46 N24 -61.3(3)
C47 C28 C46 N24 120.1(3)
C58 C22 C47 C28 -0.2(4)
C48 C22 C47 C28 -176.7(2)
C62 C28 C47 C22 0.8(4)
C46 C28 C47 C22 179.5(2)
C50 N20 C48 C22 -158.97(19)
Ni1 N20 C48 C22 79.3(2)
C58 C22 C48 N20 55.6(3)
C47 C22 C48 N20 -128.0(2)
C48 N20 C50 C43 -175.67(18)
Ni1 N20 C50 C43 -45.5(2)
N21 C43 C50 N20 56.2(2)
C46 N24 C51 C67 176.2(2)
Ni2 N24 C51 C67 46.0(2)
C27 C38 C53 C45 -1.0(3)
C36 C45 C53 C38 -0.6(3)
C61 N9 C54 C57 157.4(2)
C67 N9 C54 C57 -76.8(2)
Ni2 N9 C54 C57 42.0(2)
C30 N16 C56 C35 -165.23(19)
Ni1 N16 C56 C35 -28.8(2)
N21 C35 C56 N16 51.3(3)
C34 N12 C57 C54 178.5(2)
Ni2 N12 C57 C54 39.8(2)
N9 C54 C57 N12 -55.4(3)
C47 C22 C58 C59 0.0(4)
C48 C22 C58 C59 176.5(2)
C22 C58 C59 C62 -0.5(4)
C66 N6 C60 C61 -167.0(2)
Ni2 N6 C60 C61 -24.2(2)
C54 N9 C61 C60 -167.2(2)
C67 N9 C61 C60 68.5(3)
Ni2 N9 C61 C60 -49.8(2)
N6 C60 C61 N9 50.8(3)
C47 C28 C62 C59 -1.3(4)
C46 C28 C62 C59 -180.0(3)
C58 C59 C62 C28 1.2(4)
C41 N11 C63 C27 -161.30(19)
Ni1 N11 C63 C27 80.5(2)
C38 C27 C63 N11 48.8(3)
C25 C27 C63 N11 -135.7(2)
C43 N21 C65 C41 -136.4(2)
C35 N21 C65 C41 97.9(2)
Ni1 N21 C65 C41 -19.1(2)
N11 C41 C65 N21 50.0(3)
C60 N6 C66 C36 -173.8(2)
Ni2 N6 C66 C36 55.7(3)
C45 C36 C66 N6 -145.7(2)
C25 C36 C66 N6 39.7(3)
C54 N9 C67 C51 136.5(2)
C61 N9 C67 C51 -98.7(3)
Ni2 N9 C67 C51 17.8(3)
N24 C51 C67 N9 -44.5(3)
O10 Cl5 O15A O15B 78(5)
O16 Cl5 O15A O15B -61(6)
O6 Cl5 O15A O15B -148(5)
O10 Cl5 O15B O15A -111(5)
O16 Cl5 O15B O15A 129(5)
O6 Cl5 O15B O15A 38(6)
